data_7133598
loop_
_publ_author_name
'Evans, Matthew J.'
'Parr, Joseph M.'
'Nguyen, Dat T.'
'Jones, Cameron'

_publ_section_title
;
 An isolable stannaimine and its cycloaddition/metathesis reactions with
 carbon dioxide.
;
_journal_issue 75
_journal_name_full 'Chemical communications (Cambridge, England)'
_journal_page_first 10350
_journal_page_last 10353
_journal_paper_doi 10.1039/d4cc04006f
_journal_volume 60
_journal_year 2024
_chemical_formula_sum 'C49 H77 N3 O3 Si2 Sn'
_chemical_formula_weight 931.00
_space_group_crystal_system orthorhombic
_space_group_IT_number 23
_space_group_name_Hall 'I 2 2'
_space_group_name_H-M_alt 'I 2 2 2'
_atom_sites_solution_hydrogens geom
_atom_sites_solution_primary fmap
_audit_creation_method SHELXL-2018/3
_audit_update_record
;
2024-08-06 deposited with the CCDC.	2024-08-26 downloaded from the CCDC.
;
_cell_angle_alpha 90
_cell_angle_beta 90
_cell_angle_gamma 90
_cell_formula_units_Z 8
_cell_length_a 15.850(3)
_cell_length_b 25.750(5)
_cell_length_c 28.570(6)
_cell_measurement_reflns_used 11929
_cell_measurement_temperature 100(2)
_cell_measurement_theta_max 26.372
_cell_measurement_theta_min 1.065
_cell_volume 11660(4)
_computing_cell_refinement 'XDS (Kabsch, 2010)'
_computing_data_collection 'AS QEGUI'
_computing_data_reduction 'XDS (Kabsch, 2010)'
_computing_structure_refinement 'SHELXL-2018/3 (Sheldrick, 2018)'
_computing_structure_solution 'SHELXT 2018/2 (Sheldrick, 2018)'
_diffrn_ambient_temperature 100(2)
_diffrn_detector_area_resol_mean 13.3
_diffrn_measured_fraction_theta_full 1.000
_diffrn_measured_fraction_theta_max 1.000
_diffrn_measurement_device_type MX2
_diffrn_measurement_method 'Omega Scan'
_diffrn_radiation_type Synchrotron
_diffrn_radiation_wavelength 0.71073
_diffrn_reflns_av_R_equivalents 0.1001
_diffrn_reflns_av_unetI/netI 0.0381
_diffrn_reflns_Laue_measured_fraction_full 1.000
_diffrn_reflns_Laue_measured_fraction_max 1.000
_diffrn_reflns_limit_h_max 19
_diffrn_reflns_limit_h_min -19
_diffrn_reflns_limit_k_max 32
_diffrn_reflns_limit_k_min -32
_diffrn_reflns_limit_l_max 35
_diffrn_reflns_limit_l_min -35
_diffrn_reflns_number 150791
_diffrn_reflns_point_group_measured_fraction_full 1.000
_diffrn_reflns_point_group_measured_fraction_max 1.000
_diffrn_reflns_theta_full 25.242
_diffrn_reflns_theta_max 26.372
_diffrn_reflns_theta_min 1.065
_diffrn_source 'MX2 Beamline Australian Synchrotron'
_exptl_absorpt_coefficient_mu 0.514
_exptl_absorpt_correction_T_max 'Value not reported by XDS'
_exptl_absorpt_correction_T_min 'Value not reported by XDS'
_exptl_absorpt_correction_type multi-scan
_exptl_absorpt_process_details 'XDS (Kabsch, 2010)'
_exptl_crystal_colour needle
_exptl_crystal_density_diffrn 1.061
_exptl_crystal_description colourless
_exptl_crystal_F_000 3952
_exptl_crystal_size_max 0.080
_exptl_crystal_size_mid 0.050
_exptl_crystal_size_min 0.020
_exptl_transmission_factor_max 'Value not reported by XDS'
_exptl_transmission_factor_min 'Value not reported by XDS'
_refine_diff_density_max 2.359
_refine_diff_density_min -0.540
_refine_diff_density_rms 0.141
_refine_ls_abs_structure_details
;
 Flack x determined using 4194 quotients [(I+)-(I-)]/[(I+)+(I-)]
 (Parsons, Flack and Wagner, Acta Cryst. B69 (2013) 249-259).
;
_refine_ls_abs_structure_Flack 0.012(8)
_refine_ls_extinction_method none
_refine_ls_goodness_of_fit_ref 1.045
_refine_ls_hydrogen_treatment constr
_refine_ls_matrix_type full
_refine_ls_number_parameters 527
_refine_ls_number_reflns 11929
_refine_ls_number_restraints 0
_refine_ls_restrained_S_all 1.045
_refine_ls_R_factor_all 0.0860
_refine_ls_R_factor_gt 0.0787
_refine_ls_shift/su_max 0.000
_refine_ls_shift/su_mean 0.000
_refine_ls_structure_factor_coef Fsqd
_refine_ls_weighting_details 'w=1/[\s^2^(Fo^2^)+(0.1833P)^2^] where P=(Fo^2^+2Fc^2^)/3'
_refine_ls_weighting_scheme calc
_refine_ls_wR_factor_gt 0.2127
_refine_ls_wR_factor_ref 0.2284
_reflns_Friedel_coverage 0.849
_reflns_Friedel_fraction_full 1.000
_reflns_Friedel_fraction_max 1.000
_reflns_number_gt 10463
_reflns_number_total 11929
_reflns_threshold_expression 'I > 2\s(I)'
_cod_data_source_file d4cc04006f2.cif
_cod_data_source_block cj1689
_cod_depositor_comments 'Adding full bibliography for 7133593--7133605.cif.'
_cod_database_code 7133598
_shelx_shelxl_version_number 2018/3
_shelx_space_group_comment
;
The symmetry employed for this shelxl refinement is uniquely defined
by the following loop, which should always be used as a source of
symmetry information in preference to the above space-group names.
They are only intended as comments.
;
_shelx_estimated_absorpt_t_min 0.960
_shelx_estimated_absorpt_t_max 0.990
_smtbx_masks_void_probe_radius 1.2
_smtbx_masks_void_truncation_radius 1.2
_smtbx_masks_special_details
;
The unit cell contains 8 hexane solvates that were poorly ordered, such
that a suitable crystallographic model could not be derived. Consequently,
these solvates were treated as a diffuse contribution to the overall 
scattering without specific atom positions using the Olex2 implementation of
SQUEEZE (Acta Cryst. (2015). C71, 9-18), also known as Solvent Mask. 
(Acta Cryst. A 1990, A46, 194., J. Appl. Cryst., 42: 339-341. & J. Molec. 
Biol. 1994, 243, 100).
;

loop_
_space_group_symop_operation_xyz
'x, y, z'
'-x, -y, z'
'x, -y, -z'
'-x, y, -z'
'x+1/2, y+1/2, z+1/2'
'-x+1/2, -y+1/2, z+1/2'
'x+1/2, -y+1/2, -z+1/2'
'-x+1/2, y+1/2, -z+1/2'

loop_
_atom_site_label
_atom_site_type_symbol
_atom_site_fract_x
_atom_site_fract_y
_atom_site_fract_z
_atom_site_U_iso_or_equiv
_atom_site_adp_type
_atom_site_occupancy
_atom_site_site_symmetry_order
_atom_site_calc_flag
_atom_site_refinement_flags_posn
_atom_site_refinement_flags_adp
_atom_site_refinement_flags_occupancy
_atom_site_disorder_assembly
_atom_site_disorder_group
Sn1 Sn 0.42346(3) 0.22318(2) 0.26930(2) 0.0577(2) Uani 1 1 d . . . . .
Si1 Si 0.57208(14) 0.16158(10) 0.23790(8) 0.0601(5) Uani 1 1 d . . . . .
Si2 Si 0.56975(13) 0.21846(10) 0.33448(8) 0.0607(5) Uani 1 1 d . . . . .
O1 O 0.5739(3) 0.2100(2) 0.2768(2) 0.0597(12) Uani 1 1 d . . . . .
O2 O 0.3022(4) 0.2455(3) 0.2554(2) 0.0637(15) Uani 1 1 d . . . . .
O3 O 0.2736(4) 0.3193(3) 0.2156(2) 0.0682(15) Uani 1 1 d . . . . .
N1 N 0.4632(4) 0.1624(3) 0.2297(3) 0.0612(15) Uani 1 1 d . . . . .
N2 N 0.4606(4) 0.2240(3) 0.3368(2) 0.0602(15) Uani 1 1 d . . . . .
N3 N 0.4108(4) 0.2934(3) 0.2347(3) 0.0551(14) Uani 1 1 d . . . . .
C1 C 0.4092(5) 0.1250(3) 0.2050(3) 0.0586(18) Uani 1 1 d . . . . .
C2 C 0.3326(7) 0.1504(4) 0.1842(4) 0.071(2) Uani 1 1 d . . . . .
H2A H 0.350422 0.177522 0.161739 0.085 Uiso 1 1 calc R U . . .
H2B H 0.299736 0.167450 0.209398 0.085 Uiso 1 1 calc R U . . .
C3 C 0.3783(6) 0.0825(4) 0.2387(4) 0.073(2) Uani 1 1 d . . . . .
H3A H 0.427379 0.064685 0.252868 0.088 Uiso 1 1 calc R U . . .
H3B H 0.344865 0.098466 0.264156 0.088 Uiso 1 1 calc R U . . .
C4 C 0.4595(6) 0.0994(4) 0.1648(4) 0.067(2) Uani 1 1 d . . . . .
H4A H 0.510209 0.082096 0.177800 0.080 Uiso 1 1 calc R U . . .
H4B H 0.478566 0.126434 0.142596 0.080 Uiso 1 1 calc R U . . .
C5 C 0.2769(7) 0.1107(5) 0.1592(5) 0.084(3) Uani 1 1 d . . . . .
H5 H 0.226489 0.128277 0.145374 0.100 Uiso 1 1 calc R U . . .
C6 C 0.3238(7) 0.0430(5) 0.2122(5) 0.080(3) Uani 1 1 d . . . . .
H6 H 0.305368 0.015402 0.234603 0.096 Uiso 1 1 calc R U . . .
C7 C 0.4049(6) 0.0588(4) 0.1384(4) 0.074(3) Uani 1 1 d . . . . .
H7 H 0.438652 0.042021 0.113020 0.089 Uiso 1 1 calc R U . . .
C8 C 0.3307(8) 0.0834(5) 0.1190(5) 0.082(3) Uani 1 1 d . . . . .
H8A H 0.295519 0.056963 0.103043 0.098 Uiso 1 1 calc R U . . .
H8B H 0.347831 0.109573 0.095518 0.098 Uiso 1 1 calc R U . . .
C9 C 0.2490(6) 0.0687(4) 0.1933(5) 0.079(3) Uani 1 1 d . . . . .
H9A H 0.215890 0.084315 0.219106 0.095 Uiso 1 1 calc R U . . .
H9B H 0.212890 0.043013 0.177058 0.095 Uiso 1 1 calc R U . . .
C10 C 0.3760(6) 0.0180(4) 0.1740(5) 0.086(3) Uani 1 1 d . . . . .
H10A H 0.342102 -0.008900 0.157939 0.103 Uiso 1 1 calc R U . . .
H10B H 0.425955 0.000907 0.188027 0.103 Uiso 1 1 calc R U . . .
C11 C 0.6336(6) 0.1829(5) 0.1866(4) 0.077(3) Uani 1 1 d . . . . .
H11A H 0.618642 0.218769 0.178842 0.115 Uiso 1 1 calc R U . . .
H11B H 0.620906 0.160278 0.159950 0.115 Uiso 1 1 calc R U . . .
H11C H 0.693947 0.180878 0.193875 0.115 Uiso 1 1 calc R U . . .
C12 C 0.6142(6) 0.1001(4) 0.2618(4) 0.070(2) Uani 1 1 d . . . . .
H12A H 0.668745 0.106647 0.276855 0.105 Uiso 1 1 calc R U . . .
H12B H 0.621533 0.075002 0.236381 0.105 Uiso 1 1 calc R U . . .
H12C H 0.574584 0.086094 0.284953 0.105 Uiso 1 1 calc R U . . .
C13 C 0.6287(6) 0.2785(4) 0.3466(4) 0.074(2) Uani 1 1 d . . . . .
H13A H 0.688723 0.272826 0.340063 0.110 Uiso 1 1 calc R U . . .
H13B H 0.621487 0.288061 0.379531 0.110 Uiso 1 1 calc R U . . .
H13C H 0.607362 0.306463 0.326606 0.110 Uiso 1 1 calc R U . . .
C14 C 0.6142(6) 0.1632(5) 0.3672(4) 0.076(2) Uani 1 1 d . . . . .
H14A H 0.577399 0.132868 0.363421 0.114 Uiso 1 1 calc R U . . .
H14B H 0.618221 0.172206 0.400402 0.114 Uiso 1 1 calc R U . . .
H14C H 0.670471 0.155087 0.355023 0.114 Uiso 1 1 calc R U . . .
C15 C 0.4058(5) 0.2255(4) 0.3787(3) 0.0596(17) Uani 1 1 d . . . . .
C16 C 0.3247(6) 0.2577(4) 0.3694(4) 0.067(2) Uani 1 1 d . . . . .
H16A H 0.340574 0.293641 0.360714 0.081 Uiso 1 1 calc R U . . .
H16B H 0.293284 0.242338 0.342875 0.081 Uiso 1 1 calc R U . . .
C17 C 0.4533(6) 0.2505(5) 0.4201(4) 0.071(2) Uani 1 1 d . . . . .
H17A H 0.468991 0.286711 0.412334 0.085 Uiso 1 1 calc R U . . .
H17B H 0.505628 0.230835 0.426826 0.085 Uiso 1 1 calc R U . . .
C18 C 0.3782(6) 0.1717(4) 0.3922(4) 0.072(2) Uani 1 1 d . . . . .
H18A H 0.428596 0.150232 0.398812 0.086 Uiso 1 1 calc R U . . .
H18B H 0.347813 0.155668 0.365549 0.086 Uiso 1 1 calc R U . . .
C19 C 0.2673(6) 0.2590(4) 0.4132(4) 0.069(2) Uani 1 1 d . . . . .
H19 H 0.215119 0.279556 0.406668 0.083 Uiso 1 1 calc R U . . .
C20 C 0.3932(8) 0.2497(6) 0.4644(5) 0.096(4) Uani 1 1 d . . . . .
H20 H 0.424461 0.264926 0.491569 0.115 Uiso 1 1 calc R U . . .
C21 C 0.3203(7) 0.1718(5) 0.4354(5) 0.088(3) Uani 1 1 d . . . . .
H21 H 0.303531 0.135558 0.443806 0.105 Uiso 1 1 calc R U . . .
C22 C 0.2448(6) 0.2035(5) 0.4248(4) 0.077(3) Uani 1 1 d . . . . .
H22A H 0.206381 0.203049 0.452069 0.092 Uiso 1 1 calc R U . . .
H22B H 0.214508 0.187945 0.397904 0.092 Uiso 1 1 calc R U . . .
C23 C 0.3169(7) 0.2836(6) 0.4544(4) 0.083(3) Uani 1 1 d . . . . .
H23A H 0.335313 0.319132 0.445954 0.100 Uiso 1 1 calc R U . . .
H23B H 0.280558 0.285775 0.482462 0.100 Uiso 1 1 calc R U . . .
C24 C 0.3718(7) 0.1966(6) 0.4756(4) 0.086(3) Uani 1 1 d . . . . .
H24A H 0.338433 0.195707 0.504831 0.103 Uiso 1 1 calc R U . . .
H24B H 0.424137 0.176395 0.480677 0.103 Uiso 1 1 calc R U . . .
C25 C 0.3242(5) 0.2890(3) 0.2334(4) 0.0620(19) Uani 1 1 d . . . . .
C26 C 0.4601(5) 0.3341(4) 0.2136(3) 0.0610(19) Uani 1 1 d . . . . .
C27 C 0.4837(5) 0.3322(4) 0.1665(3) 0.065(2) Uani 1 1 d . . . . .
C28 C 0.5347(6) 0.3711(4) 0.1490(4) 0.067(2) Uani 1 1 d . . . . .
H28 H 0.549350 0.370539 0.116720 0.081 Uiso 1 1 calc R U . . .
C29 C 0.5653(6) 0.4111(4) 0.1769(4) 0.068(2) Uani 1 1 d . . . . .
C30 C 0.5406(6) 0.4138(4) 0.2224(3) 0.063(2) Uani 1 1 d . . . . .
H30 H 0.560875 0.441404 0.241372 0.076 Uiso 1 1 calc R U . . .
C31 C 0.4849(5) 0.3763(4) 0.2422(3) 0.0606(19) Uani 1 1 d . . . . .
C32 C 0.4494(5) 0.2910(4) 0.1348(3) 0.0609(19) Uani 1 1 d . . . . .
H32 H 0.434385 0.260453 0.154776 0.073 Uiso 1 1 calc R U . . .
C33 C 0.3679(6) 0.3094(4) 0.1105(4) 0.067(2) Uani 1 1 d . . . . .
H33A H 0.325810 0.318839 0.134646 0.080 Uiso 1 1 calc R U . . .
H33B H 0.380378 0.340964 0.091983 0.080 Uiso 1 1 calc R U . . .
C34 C 0.3297(7) 0.2684(5) 0.0782(4) 0.079(3) Uani 1 1 d . . . . .
H34A H 0.281654 0.283886 0.061032 0.095 Uiso 1 1 calc R U . . .
H34B H 0.307538 0.239469 0.097439 0.095 Uiso 1 1 calc R U . . .
C35 C 0.3936(7) 0.2465(5) 0.0425(4) 0.078(3) Uani 1 1 d . . . . .
H35A H 0.368533 0.216368 0.026056 0.094 Uiso 1 1 calc R U . . .
H35B H 0.407157 0.273377 0.018918 0.094 Uiso 1 1 calc R U . . .
C36 C 0.4740(6) 0.2297(4) 0.0675(3) 0.067(2) Uani 1 1 d . . . . .
H36A H 0.461125 0.199385 0.087623 0.081 Uiso 1 1 calc R U . . .
H36B H 0.515896 0.218515 0.043905 0.081 Uiso 1 1 calc R U . . .
C37 C 0.5127(6) 0.2720(5) 0.0975(3) 0.070(2) Uani 1 1 d . . . . .
H37A H 0.529547 0.301566 0.077389 0.084 Uiso 1 1 calc R U . . .
H37B H 0.563950 0.258520 0.113119 0.084 Uiso 1 1 calc R U . . .
C38 C 0.6230(7) 0.4533(4) 0.1541(4) 0.075(2) Uani 1 1 d . . . . .
H38 H 0.596737 0.463437 0.123601 0.090 Uiso 1 1 calc R U . . .
C39 C 0.7105(8) 0.4312(5) 0.1434(5) 0.088(3) Uani 1 1 d . . . . .
H39A H 0.738215 0.420819 0.173043 0.105 Uiso 1 1 calc R U . . .
H39B H 0.704582 0.399762 0.123701 0.105 Uiso 1 1 calc R U . . .
C40 C 0.7652(11) 0.4704(5) 0.1183(6) 0.105(4) Uani 1 1 d . . . . .
H40A H 0.822141 0.455608 0.113320 0.126 Uiso 1 1 calc R U . . .
H40B H 0.740474 0.478246 0.087308 0.126 Uiso 1 1 calc R U . . .
C41 C 0.7720(9) 0.5174(6) 0.1449(5) 0.095(3) Uani 1 1 d . . . . .
H41A H 0.806599 0.542652 0.127205 0.115 Uiso 1 1 calc R U . . .
H41B H 0.801730 0.509826 0.174656 0.115 Uiso 1 1 calc R U . . .
C42 C 0.6897(10) 0.5410(5) 0.1556(5) 0.095(4) Uani 1 1 d . . . . .
H42A H 0.661496 0.551437 0.126165 0.114 Uiso 1 1 calc R U . . .
H42B H 0.698003 0.572505 0.174946 0.114 Uiso 1 1 calc R U . . .
C43 C 0.6335(7) 0.5017(5) 0.1823(5) 0.086(3) Uani 1 1 d . . . . .
H43A H 0.659893 0.493123 0.212800 0.103 Uiso 1 1 calc R U . . .
H43B H 0.577604 0.517365 0.188540 0.103 Uiso 1 1 calc R U . . .
C44 C 0.4505(6) 0.3820(4) 0.2910(3) 0.0628(19) Uani 1 1 d . . . . .
H44 H 0.441974 0.346585 0.304596 0.075 Uiso 1 1 calc R U . . .
C45 C 0.5071(6) 0.4135(4) 0.3244(4) 0.068(2) Uani 1 1 d . . . . .
H45A H 0.562388 0.396005 0.327518 0.082 Uiso 1 1 calc R U . . .
H45B H 0.516937 0.448450 0.311022 0.082 Uiso 1 1 calc R U . . .
C46 C 0.4670(7) 0.4191(5) 0.3728(4) 0.079(3) Uani 1 1 d . . . . .
H46A H 0.460006 0.384245 0.386942 0.095 Uiso 1 1 calc R U . . .
H46B H 0.504935 0.439507 0.393250 0.095 Uiso 1 1 calc R U . . .
C47 C 0.3826(7) 0.4454(4) 0.3702(4) 0.076(3) Uani 1 1 d . . . . .
H47A H 0.390092 0.481514 0.358966 0.091 Uiso 1 1 calc R U . . .
H47B H 0.357252 0.446883 0.401852 0.091 Uiso 1 1 calc R U . . .
C48 C 0.3231(7) 0.4163(5) 0.3371(4) 0.077(3) Uani 1 1 d . . . . .
H48A H 0.269665 0.435898 0.333912 0.092 Uiso 1 1 calc R U . . .
H48B H 0.309762 0.381785 0.350412 0.092 Uiso 1 1 calc R U . . .
C49 C 0.3641(6) 0.4094(5) 0.2881(4) 0.072(2) Uani 1 1 d . . . . .
H49A H 0.325853 0.388743 0.267930 0.086 Uiso 1 1 calc R U . . .
H49B H 0.371408 0.443911 0.273330 0.086 Uiso 1 1 calc R U . . .

loop_
_atom_site_aniso_label
_atom_site_aniso_U_11
_atom_site_aniso_U_22
_atom_site_aniso_U_33
_atom_site_aniso_U_23
_atom_site_aniso_U_13
_atom_site_aniso_U_12
Sn1 0.0371(3) 0.0645(3) 0.0717(3) -0.0017(2) 0.0021(2) -0.0011(2)
Si1 0.0360(9) 0.0719(13) 0.0723(12) -0.0006(9) 0.0042(9) 0.0026(10)
Si2 0.0347(9) 0.0696(13) 0.0777(12) -0.0029(10) -0.0021(9) -0.0021(11)
O1 0.036(2) 0.066(3) 0.077(3) -0.002(2) -0.001(3) 0.001(2)
O2 0.041(3) 0.063(3) 0.087(4) 0.005(3) 0.003(3) -0.002(3)
O3 0.044(3) 0.075(4) 0.085(4) 0.006(3) -0.001(3) 0.012(3)
N1 0.041(3) 0.068(4) 0.074(4) -0.001(4) 0.004(3) 0.001(3)
N2 0.036(3) 0.088(5) 0.057(3) -0.002(3) 0.002(2) 0.003(3)
N3 0.038(3) 0.055(3) 0.073(4) -0.002(3) -0.001(3) 0.001(2)
C1 0.031(3) 0.058(4) 0.087(5) -0.001(4) 0.007(3) -0.001(3)
C2 0.056(5) 0.065(5) 0.092(6) -0.007(4) -0.007(4) 0.007(4)
C3 0.042(4) 0.068(5) 0.110(7) 0.006(5) -0.007(4) -0.005(4)
C4 0.051(4) 0.065(5) 0.086(6) -0.006(4) 0.003(4) 0.004(4)
C5 0.045(5) 0.082(6) 0.125(9) -0.025(6) -0.021(5) 0.009(5)
C6 0.050(5) 0.073(6) 0.117(8) 0.006(5) 0.008(5) -0.013(4)
C7 0.043(4) 0.068(5) 0.111(7) -0.022(5) 0.012(4) -0.007(4)
C8 0.063(6) 0.082(7) 0.100(7) -0.015(5) -0.012(5) -0.003(5)
C9 0.037(4) 0.077(6) 0.123(8) -0.010(6) 0.005(4) -0.003(4)
C10 0.041(5) 0.059(5) 0.157(11) 0.000(6) 0.007(6) -0.003(4)
C11 0.047(5) 0.102(8) 0.081(6) 0.006(5) -0.003(4) -0.005(5)
C12 0.057(5) 0.071(5) 0.082(6) -0.002(4) -0.007(4) 0.007(4)
C13 0.053(5) 0.077(6) 0.091(6) -0.010(5) 0.001(4) -0.005(5)
C14 0.050(5) 0.090(7) 0.089(6) 0.013(5) 0.002(4) 0.002(5)
C15 0.036(3) 0.069(5) 0.073(4) -0.002(4) -0.001(3) 0.000(3)
C16 0.049(5) 0.075(5) 0.078(5) 0.009(4) 0.008(4) 0.002(4)
C17 0.042(4) 0.087(6) 0.083(6) -0.008(5) 0.001(4) -0.001(4)
C18 0.054(5) 0.071(5) 0.092(6) 0.004(5) 0.007(4) 0.006(4)
C19 0.041(4) 0.088(6) 0.079(5) -0.006(4) 0.007(4) 0.004(4)
C20 0.058(6) 0.140(12) 0.091(7) -0.012(7) -0.012(5) 0.008(7)
C21 0.058(6) 0.095(8) 0.109(8) 0.022(6) 0.005(5) -0.012(6)
C22 0.048(5) 0.099(7) 0.084(6) 0.006(5) 0.003(4) -0.002(4)
C23 0.055(5) 0.109(9) 0.086(6) -0.015(6) 0.002(4) 0.011(6)
C24 0.061(6) 0.130(10) 0.067(5) 0.015(6) 0.005(4) 0.017(6)
C25 0.031(3) 0.072(5) 0.084(5) -0.013(4) 0.000(3) -0.002(3)
C26 0.035(3) 0.073(5) 0.075(5) 0.005(4) 0.004(3) 0.003(4)
C27 0.041(4) 0.072(5) 0.081(5) 0.012(4) -0.006(3) 0.001(4)
C28 0.044(4) 0.077(6) 0.080(5) 0.013(4) 0.004(4) -0.003(4)
C29 0.040(4) 0.080(5) 0.084(5) 0.010(4) -0.005(4) -0.002(4)
C30 0.043(4) 0.069(5) 0.078(5) 0.002(4) -0.005(4) -0.009(4)
C31 0.039(4) 0.064(5) 0.079(5) 0.003(4) 0.002(3) -0.008(3)
C32 0.039(4) 0.075(5) 0.068(4) 0.002(4) 0.007(3) 0.003(3)
C33 0.041(4) 0.080(6) 0.079(5) -0.004(4) 0.001(4) 0.002(4)
C34 0.054(5) 0.100(8) 0.083(6) -0.012(5) -0.003(4) 0.004(5)
C35 0.063(6) 0.094(7) 0.078(6) 0.001(5) -0.002(4) 0.001(5)
C36 0.057(5) 0.068(5) 0.077(5) 0.002(4) 0.007(4) 0.013(4)
C37 0.043(4) 0.093(7) 0.073(5) 0.006(5) 0.005(3) 0.015(4)
C38 0.058(5) 0.082(6) 0.085(6) 0.008(5) -0.001(5) -0.011(5)
C39 0.061(6) 0.071(6) 0.131(10) 0.000(6) 0.030(6) -0.001(5)
C40 0.093(9) 0.100(9) 0.123(10) -0.024(8) 0.027(8) -0.026(8)
C41 0.074(7) 0.105(9) 0.108(8) -0.001(7) 0.004(7) -0.014(7)
C42 0.106(10) 0.067(6) 0.113(9) -0.014(6) 0.015(7) -0.015(6)
C43 0.056(6) 0.081(7) 0.121(8) 0.005(6) 0.008(6) 0.004(5)
C44 0.045(4) 0.074(5) 0.070(4) -0.001(4) -0.003(3) 0.000(4)
C45 0.044(4) 0.076(6) 0.085(6) -0.004(4) -0.002(4) -0.009(4)
C46 0.064(6) 0.075(6) 0.099(7) -0.011(5) -0.003(5) 0.001(5)
C47 0.061(6) 0.074(6) 0.093(7) -0.018(5) 0.004(5) 0.002(5)
C48 0.051(5) 0.085(7) 0.094(7) -0.007(5) 0.004(5) 0.004(5)
C49 0.041(4) 0.083(6) 0.090(6) 0.001(5) -0.002(4) 0.003(4)

loop_
_atom_type_symbol
_atom_type_description
_atom_type_scat_dispersion_real
_atom_type_scat_dispersion_imag
_atom_type_scat_source
C C 0.0033 0.0016 'International Tables Vol C Tables 4.2.6.8 and 6.1.1.4'
H H 0.0000 0.0000 'International Tables Vol C Tables 4.2.6.8 and 6.1.1.4'
N N 0.0061 0.0033 'International Tables Vol C Tables 4.2.6.8 and 6.1.1.4'
O O 0.0106 0.0060 'International Tables Vol C Tables 4.2.6.8 and 6.1.1.4'
Si Si 0.0817 0.0704 'International Tables Vol C Tables 4.2.6.8 and 6.1.1.4'
Sn Sn -0.6537 1.4246 'International Tables Vol C Tables 4.2.6.8 and 6.1.1.4'

loop_
_geom_angle_atom_site_label_1
_geom_angle_atom_site_label_2
_geom_angle_atom_site_label_3
_geom_angle
_geom_angle_site_symmetry_1
_geom_angle_site_symmetry_3
_geom_angle_publ_flag
N2 Sn1 N1 116.7(3) . . ?
N2 Sn1 O2 117.2(3) . . ?
N1 Sn1 O2 113.6(3) . . ?
N2 Sn1 N3 118.4(3) . . ?
N1 Sn1 N3 115.9(3) . . ?
O2 Sn1 N3 64.6(3) . . ?
N2 Sn1 O1 68.2(2) . . ?
N1 Sn1 O1 68.6(2) . . ?
O2 Sn1 O1 169.5(2) . . ?
N3 Sn1 O1 105.1(2) . . ?
N2 Sn1 C25 124.2(3) . . ?
N1 Sn1 C25 118.9(3) . . ?
O2 Sn1 C25 31.6(3) . . ?
N3 Sn1 C25 33.0(3) . . ?
O1 Sn1 C25 138.0(2) . . ?
N2 Sn1 Si2 34.36(19) . . ?
N1 Sn1 Si2 94.3(2) . . ?
O2 Sn1 Si2 149.9(2) . . ?
N3 Sn1 Si2 114.18(19) . . ?
O1 Sn1 Si2 33.97(15) . . ?
C25 Sn1 Si2 139.9(2) . . ?
N2 Sn1 Si1 93.6(2) . . ?
N1 Sn1 Si1 34.6(2) . . ?
O2 Sn1 Si1 146.6(2) . . ?
N3 Sn1 Si1 113.44(19) . . ?
O1 Sn1 Si1 34.10(14) . . ?
C25 Sn1 Si1 136.6(2) . . ?
Si2 Sn1 Si1 63.29(7) . . ?
O1 Si1 N1 95.6(3) . . ?
O1 Si1 C11 107.3(5) . . ?
N1 Si1 C11 114.4(4) . . ?
O1 Si1 C12 112.8(4) . . ?
N1 Si1 C12 114.7(4) . . ?
C11 Si1 C12 110.9(5) . . ?
O1 Si1 Sn1 54.2(2) . . ?
N1 Si1 Sn1 41.4(3) . . ?
C11 Si1 Sn1 120.0(4) . . ?
C12 Si1 Sn1 129.1(4) . . ?
O1 Si2 N2 95.0(3) . . ?
O1 Si2 C13 106.0(4) . . ?
N2 Si2 C13 115.5(5) . . ?
O1 Si2 C14 112.7(4) . . ?
N2 Si2 C14 115.1(4) . . ?
C13 Si2 C14 111.1(5) . . ?
O1 Si2 Sn1 54.3(2) . . ?
N2 Si2 Sn1 41.0(2) . . ?
C13 Si2 Sn1 118.6(4) . . ?
C14 Si2 Sn1 130.3(4) . . ?
Si2 O1 Si1 139.1(4) . . ?
Si2 O1 Sn1 91.8(3) . . ?
Si1 O1 Sn1 91.7(2) . . ?
C25 O2 Sn1 94.7(5) . . ?
C1 N1 Si1 129.3(6) . . ?
C1 N1 Sn1 126.3(5) . . ?
Si1 N1 Sn1 104.0(4) . . ?
C15 N2 Si2 128.2(5) . . ?
C15 N2 Sn1 127.0(5) . . ?
Si2 N2 Sn1 104.7(3) . . ?
C25 N3 C26 126.1(7) . . ?
C25 N3 Sn1 92.1(5) . . ?
C26 N3 Sn1 141.6(5) . . ?
N1 C1 C2 112.0(7) . . ?
N1 C1 C3 110.5(8) . . ?
C2 C1 C3 107.4(7) . . ?
N1 C1 C4 109.7(7) . . ?
C2 C1 C4 108.1(8) . . ?
C3 C1 C4 109.0(8) . . ?
C1 C2 C5 111.1(8) . . ?
C1 C2 H2A 109.4 . . ?
C5 C2 H2A 109.4 . . ?
C1 C2 H2B 109.4 . . ?
C5 C2 H2B 109.4 . . ?
H2A C2 H2B 108.0 . . ?
C6 C3 C1 110.0(9) . . ?
C6 C3 H3A 109.7 . . ?
C1 C3 H3A 109.7 . . ?
C6 C3 H3B 109.7 . . ?
C1 C3 H3B 109.7 . . ?
H3A C3 H3B 108.2 . . ?
C1 C4 C7 111.1(8) . . ?
C1 C4 H4A 109.4 . . ?
C7 C4 H4A 109.4 . . ?
C1 C4 H4B 109.4 . . ?
C7 C4 H4B 109.4 . . ?
H4A C4 H4B 108.0 . . ?
C9 C5 C2 110.1(10) . . ?
C9 C5 C8 107.6(9) . . ?
C2 C5 C8 108.9(9) . . ?
C9 C5 H5 110.1 . . ?
C2 C5 H5 110.1 . . ?
C8 C5 H5 110.1 . . ?
C9 C6 C10 111.8(12) . . ?
C9 C6 C3 109.8(10) . . ?
C10 C6 C3 109.2(9) . . ?
C9 C6 H6 108.7 . . ?
C10 C6 H6 108.7 . . ?
C3 C6 H6 108.7 . . ?
C8 C7 C10 108.1(9) . . ?
C8 C7 C4 110.3(8) . . ?
C10 C7 C4 107.8(10) . . ?
C8 C7 H7 110.2 . . ?
C10 C7 H7 110.2 . . ?
C4 C7 H7 110.2 . . ?
C7 C8 C5 110.6(10) . . ?
C7 C8 H8A 109.5 . . ?
C5 C8 H8A 109.5 . . ?
C7 C8 H8B 109.5 . . ?
C5 C8 H8B 109.5 . . ?
H8A C8 H8B 108.1 . . ?
C6 C9 C5 108.8(8) . . ?
C6 C9 H9A 109.9 . . ?
C5 C9 H9A 109.9 . . ?
C6 C9 H9B 109.9 . . ?
C5 C9 H9B 109.9 . . ?
H9A C9 H9B 108.3 . . ?
C6 C10 C7 110.5(9) . . ?
C6 C10 H10A 109.5 . . ?
C7 C10 H10A 109.5 . . ?
C6 C10 H10B 109.5 . . ?
C7 C10 H10B 109.5 . . ?
H10A C10 H10B 108.1 . . ?
Si1 C11 H11A 109.5 . . ?
Si1 C11 H11B 109.5 . . ?
H11A C11 H11B 109.5 . . ?
Si1 C11 H11C 109.5 . . ?
H11A C11 H11C 109.5 . . ?
H11B C11 H11C 109.5 . . ?
Si1 C12 H12A 109.5 . . ?
Si1 C12 H12B 109.5 . . ?
H12A C12 H12B 109.5 . . ?
Si1 C12 H12C 109.5 . . ?
H12A C12 H12C 109.5 . . ?
H12B C12 H12C 109.5 . . ?
Si2 C13 H13A 109.5 . . ?
Si2 C13 H13B 109.5 . . ?
H13A C13 H13B 109.5 . . ?
Si2 C13 H13C 109.5 . . ?
H13A C13 H13C 109.5 . . ?
H13B C13 H13C 109.5 . . ?
Si2 C14 H14A 109.5 . . ?
Si2 C14 H14B 109.5 . . ?
H14A C14 H14B 109.5 . . ?
Si2 C14 H14C 109.5 . . ?
H14A C14 H14C 109.5 . . ?
H14B C14 H14C 109.5 . . ?
N2 C15 C18 110.8(8) . . ?
N2 C15 C17 110.1(7) . . ?
C18 C15 C17 109.3(8) . . ?
N2 C15 C16 111.2(7) . . ?
C18 C15 C16 107.2(7) . . ?
C17 C15 C16 108.1(8) . . ?
C19 C16 C15 111.1(8) . . ?
C19 C16 H16A 109.4 . . ?
C15 C16 H16A 109.4 . . ?
C19 C16 H16B 109.4 . . ?
C15 C16 H16B 109.4 . . ?
H16A C16 H16B 108.0 . . ?
C15 C17 C20 108.2(8) . . ?
C15 C17 H17A 110.0 . . ?
C20 C17 H17A 110.0 . . ?
C15 C17 H17B 110.0 . . ?
C20 C17 H17B 110.0 . . ?
H17A C17 H17B 108.4 . . ?
C15 C18 C21 112.2(9) . . ?
C15 C18 H18A 109.2 . . ?
C21 C18 H18A 109.2 . . ?
C15 C18 H18B 109.2 . . ?
C21 C18 H18B 109.2 . . ?
H18A C18 H18B 107.9 . . ?
C22 C19 C16 107.2(8) . . ?
C22 C19 C23 109.9(10) . . ?
C16 C19 C23 108.9(8) . . ?
C22 C19 H19 110.2 . . ?
C16 C19 H19 110.2 . . ?
C23 C19 H19 110.2 . . ?
C24 C20 C23 113.5(11) . . ?
C24 C20 C17 109.2(11) . . ?
C23 C20 C17 108.7(11) . . ?
C24 C20 H20 108.4 . . ?
C23 C20 H20 108.4 . . ?
C17 C20 H20 108.4 . . ?
C22 C21 C18 108.5(10) . . ?
C22 C21 C24 110.6(11) . . ?
C18 C21 C24 106.4(9) . . ?
C22 C21 H21 110.4 . . ?
C18 C21 H21 110.4 . . ?
C24 C21 H21 110.4 . . ?
C21 C22 C19 112.1(9) . . ?
C21 C22 H22A 109.2 . . ?
C19 C22 H22A 109.2 . . ?
C21 C22 H22B 109.2 . . ?
C19 C22 H22B 109.2 . . ?
H22A C22 H22B 107.9 . . ?
C20 C23 C19 108.2(10) . . ?
C20 C23 H23A 110.0 . . ?
C19 C23 H23A 110.0 . . ?
C20 C23 H23B 110.0 . . ?
C19 C23 H23B 110.0 . . ?
H23A C23 H23B 108.4 . . ?
C20 C24 C21 110.6(10) . . ?
C20 C24 H24A 109.5 . . ?
C21 C24 H24A 109.5 . . ?
C20 C24 H24B 109.5 . . ?
C21 C24 H24B 109.5 . . ?
H24A C24 H24B 108.1 . . ?
O3 C25 O2 124.0(7) . . ?
O3 C25 N3 127.5(9) . . ?
O2 C25 N3 108.5(7) . . ?
O3 C25 Sn1 177.3(7) . . ?
O2 C25 Sn1 53.7(4) . . ?
N3 C25 Sn1 54.9(4) . . ?
C27 C26 C31 120.6(9) . . ?
C27 C26 N3 121.6(9) . . ?
C31 C26 N3 117.8(8) . . ?
C28 C27 C26 118.7(9) . . ?
C28 C27 C32 120.5(9) . . ?
C26 C27 C32 120.6(8) . . ?
C27 C28 C29 122.2(9) . . ?
C27 C28 H28 118.9 . . ?
C29 C28 H28 118.9 . . ?
C30 C29 C28 119.1(9) . . ?
C30 C29 C38 122.1(9) . . ?
C28 C29 C38 118.7(9) . . ?
C29 C30 C31 121.6(9) . . ?
C29 C30 H30 119.2 . . ?
C31 C30 H30 119.2 . . ?
C26 C31 C30 117.5(8) . . ?
C26 C31 C44 120.6(8) . . ?
C30 C31 C44 121.8(8) . . ?
C27 C32 C33 111.1(8) . . ?
C27 C32 C37 113.9(8) . . ?
C33 C32 C37 109.3(8) . . ?
C27 C32 H32 107.4 . . ?
C33 C32 H32 107.4 . . ?
C37 C32 H32 107.4 . . ?
C34 C33 C32 113.1(9) . . ?
C34 C33 H33A 109.0 . . ?
C32 C33 H33A 109.0 . . ?
C34 C33 H33B 109.0 . . ?
C32 C33 H33B 109.0 . . ?
H33A C33 H33B 107.8 . . ?
C33 C34 C35 113.1(9) . . ?
C33 C34 H34A 109.0 . . ?
C35 C34 H34A 109.0 . . ?
C33 C34 H34B 109.0 . . ?
C35 C34 H34B 109.0 . . ?
H34A C34 H34B 107.8 . . ?
C36 C35 C34 110.0(9) . . ?
C36 C35 H35A 109.7 . . ?
C34 C35 H35A 109.7 . . ?
C36 C35 H35B 109.7 . . ?
C34 C35 H35B 109.7 . . ?
H35A C35 H35B 108.2 . . ?
C37 C36 C35 113.5(9) . . ?
C37 C36 H36A 108.9 . . ?
C35 C36 H36A 108.9 . . ?
C37 C36 H36B 108.9 . . ?
C35 C36 H36B 108.9 . . ?
H36A C36 H36B 107.7 . . ?
C36 C37 C32 110.8(8) . . ?
C36 C37 H37A 109.5 . . ?
C32 C37 H37A 109.5 . . ?
C36 C37 H37B 109.5 . . ?
C32 C37 H37B 109.5 . . ?
H37A C37 H37B 108.1 . . ?
C43 C38 C39 108.5(10) . . ?
C43 C38 C29 114.8(10) . . ?
C39 C38 C29 110.7(9) . . ?
C43 C38 H38 107.5 . . ?
C39 C38 H38 107.5 . . ?
C29 C38 H38 107.5 . . ?
C40 C39 C38 111.4(11) . . ?
C40 C39 H39A 109.3 . . ?
C38 C39 H39A 109.3 . . ?
C40 C39 H39B 109.3 . . ?
C38 C39 H39B 109.3 . . ?
H39A C39 H39B 108.0 . . ?
C41 C40 C39 110.9(12) . . ?
C41 C40 H40A 109.5 . . ?
C39 C40 H40A 109.5 . . ?
C41 C40 H40B 109.5 . . ?
C39 C40 H40B 109.5 . . ?
H40A C40 H40B 108.1 . . ?
C40 C41 C42 113.1(13) . . ?
C40 C41 H41A 109.0 . . ?
C42 C41 H41A 109.0 . . ?
C40 C41 H41B 109.0 . . ?
C42 C41 H41B 109.0 . . ?
H41A C41 H41B 107.8 . . ?
C41 C42 C43 110.0(12) . . ?
C41 C42 H42A 109.7 . . ?
C43 C42 H42A 109.7 . . ?
C41 C42 H42B 109.7 . . ?
C43 C42 H42B 109.7 . . ?
H42A C42 H42B 108.2 . . ?
C38 C43 C42 110.0(10) . . ?
C38 C43 H43A 109.7 . . ?
C42 C43 H43A 109.7 . . ?
C38 C43 H43B 109.7 . . ?
C42 C43 H43B 109.7 . . ?
H43A C43 H43B 108.2 . . ?
C31 C44 C45 114.4(8) . . ?
C31 C44 C49 108.4(8) . . ?
C45 C44 C49 108.1(8) . . ?
C31 C44 H44 108.6 . . ?
C45 C44 H44 108.6 . . ?
C49 C44 H44 108.6 . . ?
C46 C45 C44 111.5(8) . . ?
C46 C45 H45A 109.3 . . ?
C44 C45 H45A 109.3 . . ?
C46 C45 H45B 109.3 . . ?
C44 C45 H45B 109.3 . . ?
H45A C45 H45B 108.0 . . ?
C47 C46 C45 111.6(10) . . ?
C47 C46 H46A 109.3 . . ?
C45 C46 H46A 109.3 . . ?
C47 C46 H46B 109.3 . . ?
C45 C46 H46B 109.3 . . ?
H46A C46 H46B 108.0 . . ?
C46 C47 C48 110.9(9) . . ?
C46 C47 H47A 109.5 . . ?
C48 C47 H47A 109.5 . . ?
C46 C47 H47B 109.5 . . ?
C48 C47 H47B 109.5 . . ?
H47A C47 H47B 108.0 . . ?
C47 C48 C49 110.8(9) . . ?
C47 C48 H48A 109.5 . . ?
C49 C48 H48A 109.5 . . ?
C47 C48 H48B 109.5 . . ?
C49 C48 H48B 109.5 . . ?
H48A C48 H48B 108.1 . . ?
C44 C49 C48 111.9(9) . . ?
C44 C49 H49A 109.2 . . ?
C48 C49 H49A 109.2 . . ?
C44 C49 H49B 109.2 . . ?
C48 C49 H49B 109.2 . . ?
H49A C49 H49B 107.9 . . ?

loop_
_geom_bond_atom_site_label_1
_geom_bond_atom_site_label_2
_geom_bond_distance
_geom_bond_site_symmetry_2
_geom_bond_publ_flag
Sn1 N2 2.017(6) . ?
Sn1 N1 2.031(8) . ?
Sn1 O2 2.044(6) . ?
Sn1 N3 2.070(7) . ?
Sn1 O1 2.418(6) . ?
Sn1 C25 2.529(9) . ?
Sn1 Si2 2.977(2) . ?
Sn1 Si1 2.978(2) . ?
Si1 O1 1.670(6) . ?
Si1 N1 1.741(8) . ?
Si1 C11 1.843(11) . ?
Si1 C12 1.849(10) . ?
Si2 O1 1.664(6) . ?
Si2 N2 1.737(7) . ?
Si2 C13 1.838(11) . ?
Si2 C14 1.842(11) . ?
O2 C25 1.330(12) . ?
O3 C25 1.231(11) . ?
N1 C1 1.469(11) . ?
N2 C15 1.479(10) . ?
N3 C25 1.378(10) . ?
N3 C26 1.440(11) . ?
C1 C2 1.502(13) . ?
C1 C3 1.538(14) . ?
C1 C4 1.545(13) . ?
C2 C5 1.529(14) . ?
C2 H2A 0.9900 . ?
C2 H2B 0.9900 . ?
C3 C6 1.535(15) . ?
C3 H3A 0.9900 . ?
C3 H3B 0.9900 . ?
C4 C7 1.552(14) . ?
C4 H4A 0.9900 . ?
C4 H4B 0.9900 . ?
C5 C9 1.523(18) . ?
C5 C8 1.593(18) . ?
C5 H5 1.0000 . ?
C6 C9 1.460(16) . ?
C6 C10 1.513(18) . ?
C6 H6 1.0000 . ?
C7 C8 1.447(16) . ?
C7 C10 1.532(17) . ?
C7 H7 1.0000 . ?
C8 H8A 0.9900 . ?
C8 H8B 0.9900 . ?
C9 H9A 0.9900 . ?
C9 H9B 0.9900 . ?
C10 H10A 0.9900 . ?
C10 H10B 0.9900 . ?
C11 H11A 0.9800 . ?
C11 H11B 0.9800 . ?
C11 H11C 0.9800 . ?
C12 H12A 0.9800 . ?
C12 H12B 0.9800 . ?
C12 H12C 0.9800 . ?
C13 H13A 0.9800 . ?
C13 H13B 0.9800 . ?
C13 H13C 0.9800 . ?
C14 H14A 0.9800 . ?
C14 H14B 0.9800 . ?
C14 H14C 0.9800 . ?
C15 C18 1.502(14) . ?
C15 C17 1.545(13) . ?
C15 C16 1.553(12) . ?
C16 C19 1.547(13) . ?
C16 H16A 0.9900 . ?
C16 H16B 0.9900 . ?
C17 C20 1.584(17) . ?
C17 H17A 0.9900 . ?
C17 H17B 0.9900 . ?
C18 C21 1.539(16) . ?
C18 H18A 0.9900 . ?
C18 H18B 0.9900 . ?
C19 C22 1.510(16) . ?
C19 C23 1.549(15) . ?
C19 H19 1.0000 . ?
C20 C24 1.44(2) . ?
C20 C23 1.518(17) . ?
C20 H20 1.0000 . ?
C21 C22 1.480(16) . ?
C21 C24 1.546(19) . ?
C21 H21 1.0000 . ?
C22 H22A 0.9900 . ?
C22 H22B 0.9900 . ?
C23 H23A 0.9900 . ?
C23 H23B 0.9900 . ?
C24 H24A 0.9900 . ?
C24 H24B 0.9900 . ?
C26 C27 1.396(14) . ?
C26 C31 1.417(14) . ?
C27 C28 1.382(13) . ?
C27 C32 1.497(14) . ?
C28 C29 1.390(15) . ?
C28 H28 0.9500 . ?
C29 C30 1.358(15) . ?
C29 C38 1.563(14) . ?
C30 C31 1.426(12) . ?
C30 H30 0.9500 . ?
C31 C44 1.505(13) . ?
C32 C33 1.542(12) . ?
C32 C37 1.543(12) . ?
C32 H32 1.0000 . ?
C33 C34 1.527(15) . ?
C33 H33A 0.9900 . ?
C33 H33B 0.9900 . ?
C34 C35 1.544(15) . ?
C34 H34A 0.9900 . ?
C34 H34B 0.9900 . ?
C35 C36 1.524(14) . ?
C35 H35A 0.9900 . ?
C35 H35B 0.9900 . ?
C36 C37 1.516(15) . ?
C36 H36A 0.9900 . ?
C36 H36B 0.9900 . ?
C37 H37A 0.9900 . ?
C37 H37B 0.9900 . ?
C38 C43 1.493(18) . ?
C38 C39 1.531(16) . ?
C38 H38 1.0000 . ?
C39 C40 1.512(17) . ?
C39 H39A 0.9900 . ?
C39 H39B 0.9900 . ?
C40 C41 1.432(19) . ?
C40 H40A 0.9900 . ?
C40 H40B 0.9900 . ?
C41 C42 1.47(2) . ?
C41 H41A 0.9900 . ?
C41 H41B 0.9900 . ?
C42 C43 1.550(18) . ?
C42 H42A 0.9900 . ?
C42 H42B 0.9900 . ?
C43 H43A 0.9900 . ?
C43 H43B 0.9900 . ?
C44 C45 1.541(13) . ?
C44 C49 1.543(13) . ?
C44 H44 1.0000 . ?
C45 C46 1.528(16) . ?
C45 H45A 0.9900 . ?
C45 H45B 0.9900 . ?
C46 C47 1.502(16) . ?
C46 H46A 0.9900 . ?
C46 H46B 0.9900 . ?
C47 C48 1.532(16) . ?
C47 H47A 0.9900 . ?
C47 H47B 0.9900 . ?
C48 C49 1.554(16) . ?
C48 H48A 0.9900 . ?
C48 H48B 0.9900 . ?
C49 H49A 0.9900 . ?
C49 H49B 0.9900 . ?

loop_
_geom_torsion_atom_site_label_1
_geom_torsion_atom_site_label_2
_geom_torsion_atom_site_label_3
_geom_torsion_atom_site_label_4
_geom_torsion
_geom_torsion_site_symmetry_1
_geom_torsion_site_symmetry_2
_geom_torsion_site_symmetry_3
_geom_torsion_site_symmetry_4
_geom_torsion_publ_flag
N2 Si2 O1 Si1 -90.3(6) . . . . ?
C13 Si2 O1 Si1 151.4(6) . . . . ?
C14 Si2 O1 Si1 29.6(7) . . . . ?
Sn1 Si2 O1 Si1 -94.6(6) . . . . ?
N2 Si2 O1 Sn1 4.3(4) . . . . ?
C13 Si2 O1 Sn1 -114.1(4) . . . . ?
C14 Si2 O1 Sn1 124.2(4) . . . . ?
N1 Si1 O1 Si2 91.7(6) . . . . ?
C11 Si1 O1 Si2 -150.6(6) . . . . ?
C12 Si1 O1 Si2 -28.1(7) . . . . ?
Sn1 Si1 O1 Si2 94.6(6) . . . . ?
N1 Si1 O1 Sn1 -2.9(3) . . . . ?
C11 Si1 O1 Sn1 114.9(4) . . . . ?
C12 Si1 O1 Sn1 -122.7(4) . . . . ?
O1 Si1 N1 C1 -169.7(8) . . . . ?
C11 Si1 N1 C1 78.4(9) . . . . ?
C12 Si1 N1 C1 -51.5(9) . . . . ?
Sn1 Si1 N1 C1 -173.3(10) . . . . ?
O1 Si1 N1 Sn1 3.6(4) . . . . ?
C11 Si1 N1 Sn1 -108.3(5) . . . . ?
C12 Si1 N1 Sn1 121.8(5) . . . . ?
O1 Si2 N2 C15 171.0(8) . . . . ?
C13 Si2 N2 C15 -78.5(10) . . . . ?
C14 Si2 N2 C15 53.0(10) . . . . ?
Sn1 Si2 N2 C15 176.3(11) . . . . ?
O1 Si2 N2 Sn1 -5.3(4) . . . . ?
C13 Si2 N2 Sn1 105.1(5) . . . . ?
C14 Si2 N2 Sn1 -123.3(5) . . . . ?
Si1 N1 C1 C2 -150.2(8) . . . . ?
Sn1 N1 C1 C2 37.9(11) . . . . ?
Si1 N1 C1 C3 90.1(9) . . . . ?
Sn1 N1 C1 C3 -81.8(9) . . . . ?
Si1 N1 C1 C4 -30.1(11) . . . . ?
Sn1 N1 C1 C4 158.0(6) . . . . ?
N1 C1 C2 C5 -179.3(9) . . . . ?
C3 C1 C2 C5 -57.8(12) . . . . ?
C4 C1 C2 C5 59.7(11) . . . . ?
N1 C1 C3 C6 -178.6(8) . . . . ?
C2 C1 C3 C6 58.9(11) . . . . ?
C4 C1 C3 C6 -58.0(10) . . . . ?
N1 C1 C4 C7 179.0(8) . . . . ?
C2 C1 C4 C7 -58.6(10) . . . . ?
C3 C1 C4 C7 57.8(11) . . . . ?
C1 C2 C5 C9 59.0(12) . . . . ?
C1 C2 C5 C8 -58.8(13) . . . . ?
C1 C3 C6 C9 -62.4(12) . . . . ?
C1 C3 C6 C10 60.5(12) . . . . ?
C1 C4 C7 C8 59.3(12) . . . . ?
C1 C4 C7 C10 -58.5(10) . . . . ?
C10 C7 C8 C5 60.0(12) . . . . ?
C4 C7 C8 C5 -57.6(13) . . . . ?
C9 C5 C8 C7 -61.4(11) . . . . ?
C2 C5 C8 C7 57.9(13) . . . . ?
C10 C6 C9 C5 -60.1(12) . . . . ?
C3 C6 C9 C5 61.3(13) . . . . ?
C2 C5 C9 C6 -59.7(12) . . . . ?
C8 C5 C9 C6 58.9(12) . . . . ?
C9 C6 C10 C7 59.4(12) . . . . ?
C3 C6 C10 C7 -62.3(13) . . . . ?
C8 C7 C10 C6 -58.6(12) . . . . ?
C4 C7 C10 C6 60.6(11) . . . . ?
Si2 N2 C15 C18 -90.4(10) . . . . ?
Sn1 N2 C15 C18 85.2(9) . . . . ?
Si2 N2 C15 C17 30.6(12) . . . . ?
Sn1 N2 C15 C17 -153.8(7) . . . . ?
Si2 N2 C15 C16 150.5(7) . . . . ?
Sn1 N2 C15 C16 -34.0(11) . . . . ?
N2 C15 C16 C19 179.8(8) . . . . ?
C18 C15 C16 C19 58.5(10) . . . . ?
C17 C15 C16 C19 -59.2(10) . . . . ?
N2 C15 C17 C20 -178.4(9) . . . . ?
C18 C15 C17 C20 -56.5(11) . . . . ?
C16 C15 C17 C20 60.0(11) . . . . ?
N2 C15 C18 C21 -179.5(8) . . . . ?
C17 C15 C18 C21 59.0(11) . . . . ?
C16 C15 C18 C21 -58.0(11) . . . . ?
C15 C16 C19 C22 -59.3(11) . . . . ?
C15 C16 C19 C23 59.6(11) . . . . ?
C15 C17 C20 C24 60.3(12) . . . . ?
C15 C17 C20 C23 -64.0(13) . . . . ?
C15 C18 C21 C22 59.5(13) . . . . ?
C15 C18 C21 C24 -59.5(12) . . . . ?
C18 C21 C22 C19 -60.4(13) . . . . ?
C24 C21 C22 C19 55.9(13) . . . . ?
C16 C19 C22 C21 60.9(13) . . . . ?
C23 C19 C22 C21 -57.4(12) . . . . ?
C24 C20 C23 C19 -57.8(14) . . . . ?
C17 C20 C23 C19 63.9(13) . . . . ?
C22 C19 C23 C20 55.6(12) . . . . ?
C16 C19 C23 C20 -61.5(13) . . . . ?
C23 C20 C24 C21 57.3(14) . . . . ?
C17 C20 C24 C21 -64.2(12) . . . . ?
C22 C21 C24 C20 -55.1(13) . . . . ?
C18 C21 C24 C20 62.6(13) . . . . ?
Sn1 O2 C25 O3 178.4(9) . . . . ?
Sn1 O2 C25 N3 -2.0(8) . . . . ?
C26 N3 C25 O3 -2.5(16) . . . . ?
Sn1 N3 C25 O3 -178.4(9) . . . . ?
C26 N3 C25 O2 177.8(8) . . . . ?
Sn1 N3 C25 O2 2.0(7) . . . . ?
C26 N3 C25 Sn1 175.9(10) . . . . ?
C25 N3 C26 C27 -84.2(11) . . . . ?
Sn1 N3 C26 C27 89.2(11) . . . . ?
C25 N3 C26 C31 96.4(11) . . . . ?
Sn1 N3 C26 C31 -90.2(11) . . . . ?
C31 C26 C27 C28 2.7(13) . . . . ?
N3 C26 C27 C28 -176.7(8) . . . . ?
C31 C26 C27 C32 -172.8(8) . . . . ?
N3 C26 C27 C32 7.8(12) . . . . ?
C26 C27 C28 C29 2.0(14) . . . . ?
C32 C27 C28 C29 177.6(8) . . . . ?
C27 C28 C29 C30 -3.8(14) . . . . ?
C27 C28 C29 C38 179.7(9) . . . . ?
C28 C29 C30 C31 0.8(14) . . . . ?
C38 C29 C30 C31 177.2(9) . . . . ?
C27 C26 C31 C30 -5.5(13) . . . . ?
N3 C26 C31 C30 173.9(8) . . . . ?
C27 C26 C31 C44 172.1(8) . . . . ?
N3 C26 C31 C44 -8.5(12) . . . . ?
C29 C30 C31 C26 3.8(14) . . . . ?
C29 C30 C31 C44 -173.8(9) . . . . ?
C28 C27 C32 C33 -84.4(10) . . . . ?
C26 C27 C32 C33 91.1(10) . . . . ?
C28 C27 C32 C37 39.6(12) . . . . ?
C26 C27 C32 C37 -144.9(9) . . . . ?
C27 C32 C33 C34 -179.3(8) . . . . ?
C37 C32 C33 C34 54.2(12) . . . . ?
C32 C33 C34 C35 -52.3(13) . . . . ?
C33 C34 C35 C36 50.3(14) . . . . ?
C34 C35 C36 C37 -53.9(12) . . . . ?
C35 C36 C37 C32 58.3(11) . . . . ?
C27 C32 C37 C36 178.8(8) . . . . ?
C33 C32 C37 C36 -56.2(11) . . . . ?
C30 C29 C38 C43 -12.4(14) . . . . ?
C28 C29 C38 C43 164.0(10) . . . . ?
C30 C29 C38 C39 110.9(12) . . . . ?
C28 C29 C38 C39 -72.7(13) . . . . ?
C43 C38 C39 C40 -57.0(15) . . . . ?
C29 C38 C39 C40 176.1(11) . . . . ?
C38 C39 C40 C41 56.4(19) . . . . ?
C39 C40 C41 C42 -56.9(19) . . . . ?
C40 C41 C42 C43 57.3(18) . . . . ?
C39 C38 C43 C42 57.1(14) . . . . ?
C29 C38 C43 C42 -178.4(10) . . . . ?
C41 C42 C43 C38 -57.5(15) . . . . ?
C26 C31 C44 C45 155.5(9) . . . . ?
C30 C31 C44 C45 -27.0(13) . . . . ?
C26 C31 C44 C49 -83.8(11) . . . . ?
C30 C31 C44 C49 93.7(10) . . . . ?
C31 C44 C45 C46 178.2(9) . . . . ?
C49 C44 C45 C46 57.4(11) . . . . ?
C44 C45 C46 C47 -58.9(12) . . . . ?
C45 C46 C47 C48 56.4(13) . . . . ?
C46 C47 C48 C49 -54.5(13) . . . . ?
C31 C44 C49 C48 179.3(9) . . . . ?
C45 C44 C49 C48 -56.2(11) . . . . ?
C47 C48 C49 C44 55.6(12) . . . . ?

loop_
_smtbx_masks_void_nr
_smtbx_masks_void_average_x
_smtbx_masks_void_average_y
_smtbx_masks_void_average_z
_smtbx_masks_void_volume
_smtbx_masks_void_count_electrons
_smtbx_masks_void_content
1 -0.054 0.000 0.000 862.7 128.3 '2.5 hexane'
2 -0.502 0.000 0.500 793.3 88.8 '1.5 hexane'
3 -0.114 0.500 0.500 862.7 128.3 '2.5 hexane'
4 -0.097 0.500 0.000 793.3 88.8 '1.5 hexane'
5 0.177 0.178 0.283 30.2 0.0 ?
6 0.177 0.822 0.717 30.2 0.0 ?
7 0.323 0.322 0.783 30.2 0.0 ?
8 0.323 0.678 0.217 30.2 0.0 ?
9 0.677 0.322 0.217 30.2 0.0 ?
10 0.677 0.678 0.783 30.2 0.0 ?
11 0.823 0.178 0.717 30.2 0.0 ?
12 0.823 0.822 0.283 30.2 0.0 ?
